data_7036803
loop_
_publ_author_name
'Jia, Yu-Xiang'
'Yang, Xiang-Yuan'
'Tay, Wee Shan'
'Li, Yongxin'
'Pullarkat, Sumod A.'
'Xu, Kai'
'Hirao, Hajime'
'Leung, Pak-Hing'

_publ_section_title
;
 Computational and carbon-13 NMR studies of Pt-C bonds in P-C-P pincer
 complexes.
;
_journal_issue 5
_journal_name_full 'Dalton transactions (Cambridge, England : 2003)'
_journal_page_first 2095
_journal_page_last 2101
_journal_paper_doi 10.1039/c5dt02049b
_journal_volume 45
_journal_year 2016
_chemical_absolute_configuration ad
_chemical_formula_sum 'C49 H39 N O2 P2 Pt'
_chemical_formula_weight 930.84
_chemical_name_systematic
; 
 ? 
;
_space_group_crystal_system tetragonal
_space_group_IT_number 92
_space_group_name_Hall 'P 4abw 2nw'
_space_group_name_H-M_alt 'P 41 21 2'
_symmetry_space_group_name_Hall 'P 4abw 2nw'
_symmetry_space_group_name_H-M 'P 41 21 2'
_atom_sites_solution_hydrogens geom
_audit_creation_method SHELXL-2013
_audit_update_record
;
2015-05-18 deposited with the CCDC.
2015-10-07 downloaded from the CCDC.
;
_cell_angle_alpha 90
_cell_angle_beta 90
_cell_angle_gamma 90
_cell_formula_units_Z 4
_cell_length_a 9.4921(4)
_cell_length_b 9.4921(4)
_cell_length_c 43.0304(17)
_cell_measurement_reflns_used 9861
_cell_measurement_temperature 103(2)
_cell_measurement_theta_max 32.93
_cell_measurement_theta_min 2.35
_cell_volume 3877.0(3)
_computing_cell_refinement 'Bruker SAINT'
_computing_data_collection 'Bruker APEX2'
_computing_data_reduction 'Bruker SAINT'
_computing_molecular_graphics 'Bruker SHELXTL'
_computing_publication_material 'Bruker SHELXTL'
_computing_structure_refinement 'SHELXL-2013 (Sheldrick, 2013)'
_computing_structure_solution 'SHELXS-97 (Sheldrick 2008)'
_diffrn_ambient_temperature 103(2)
_diffrn_measured_fraction_theta_full 0.998
_diffrn_measured_fraction_theta_max 0.934
_diffrn_measurement_device_type 'Bruker APEX-II CCD'
_diffrn_measurement_method '\f and \w scans'
_diffrn_radiation_type MoK\a
_diffrn_radiation_wavelength 0.71073
_diffrn_reflns_av_R_equivalents 0.0363
_diffrn_reflns_av_unetI/netI 0.0325
_diffrn_reflns_laue_measured_fraction_full 0.998
_diffrn_reflns_laue_measured_fraction_max 0.934
_diffrn_reflns_limit_h_max 11
_diffrn_reflns_limit_h_min -14
_diffrn_reflns_limit_k_max 14
_diffrn_reflns_limit_k_min -14
_diffrn_reflns_limit_l_max 40
_diffrn_reflns_limit_l_min -63
_diffrn_reflns_number 47640
_diffrn_reflns_point_group_measured_fraction_full 0.999
_diffrn_reflns_point_group_measured_fraction_max 0.916
_diffrn_reflns_theta_full 27.000
_diffrn_reflns_theta_max 33.305
_diffrn_reflns_theta_min 2.862
_exptl_absorpt_coefficient_mu 3.744
_exptl_absorpt_correction_T_max 0.48
_exptl_absorpt_correction_T_min 0.40
_exptl_absorpt_correction_type multi-scan
_exptl_absorpt_process_details 'SADABS V2012/1 (Bruker AXS Inc.)'
_exptl_crystal_colour colourless
_exptl_crystal_density_diffrn 1.595
_exptl_crystal_description block
_exptl_crystal_F_000 1856
_exptl_crystal_size_max 0.340
_exptl_crystal_size_mid 0.240
_exptl_crystal_size_min 0.230
_refine_diff_density_max 1.481
_refine_diff_density_min -1.025
_refine_diff_density_rms 0.112
_refine_ls_abs_structure_details
; 
 Flack x determined using 2368 quotients [(I+)-(I-)]/[(I+)+(I-)] 
 (Parsons and Flack (2004), Acta Cryst. A60, s61). 
;
_refine_ls_abs_structure_Flack 0.029(3)
_refine_ls_extinction_method none
_refine_ls_goodness_of_fit_ref 1.180
_refine_ls_hydrogen_treatment constr
_refine_ls_matrix_type full
_refine_ls_number_parameters 251
_refine_ls_number_reflns 6862
_refine_ls_number_restraints 0
_refine_ls_restrained_S_all 1.180
_refine_ls_R_factor_all 0.0336
_refine_ls_R_factor_gt 0.0294
_refine_ls_shift/su_max 0.001
_refine_ls_shift/su_mean 0.000
_refine_ls_structure_factor_coef Fsqd
_refine_ls_weighting_details 'w=1/[\s^2^(Fo^2^)+6.1129P] where P=(Fo^2^+2Fc^2^)/3'
_refine_ls_weighting_scheme calc
_refine_ls_wR_factor_gt 0.0555
_refine_ls_wR_factor_ref 0.0564
_reflns_Friedel_coverage 0.664
_reflns_friedel_fraction_full 0.999
_reflns_friedel_fraction_max 0.889
_reflns_number_gt 6332
_reflns_number_total 6862
_reflns_threshold_expression 'I > 2\s(I)'
_cod_data_source_file c5dt02049b2.cif
_cod_data_source_block leung820
_cod_depositor_comments 'Adding full bibliography for 7036802--7036803.cif.'
_cod_original_cell_volume 3877.0(4)
_cod_database_code 7036803
_shelx_space_group_comment
; 
The symmetry employed for this shelxl refinement is uniquely defined 
by the following loop, which should always be used as a source of 
symmetry information in preference to the above space-group names. 
They are only intended as comments. 
;
_shelx_estimated_absorpt_t_min 0.363
_shelx_estimated_absorpt_t_max 0.480
_shelxl_version_number 2013-4

loop_
_space_group_symop_operation_xyz
'x, y, z'
'-x, -y, z+1/2'
'-y+1/2, x+1/2, z+1/4'
'y+1/2, -x+1/2, z+3/4'
'-x+1/2, y+1/2, -z+1/4'
'x+1/2, -y+1/2, -z+3/4'
'y, x, -z'
'-y, -x, -z+1/2'

loop_
_atom_site_label
_atom_site_type_symbol
_atom_site_fract_x
_atom_site_fract_y
_atom_site_fract_z
_atom_site_U_iso_or_equiv
_atom_site_adp_type
_atom_site_occupancy
_atom_site_site_symmetry_order
_atom_site_calc_flag
_atom_site_refinement_flags_posn
_atom_site_refinement_flags_adp
_atom_site_refinement_flags_occupancy
C1 C 0.1030(4) 0.1030(4) 0.0000 0.0116(9) Uani 1 2 d S T P
C2 C 0.4078(3) 0.4078(3) 0.0000 0.0108(9) Uani 1 2 d S T P
C3 C 0.5360(4) 0.3881(4) 0.01600(9) 0.0084(6) Uani 1 1 d . . .
C4 C 0.6399(4) 0.4926(4) 0.01586(9) 0.0107(7) Uani 1 1 d . . .
H4 H 0.7260 0.4778 0.0267 0.013 Uiso 1 1 calc R U .
C5 C 0.6177(3) 0.6177(3) 0.0000 0.0138(10) Uani 1 2 d S T P
H5 H 0.6885 0.6885 0.0000 0.017 Uiso 1 2 calc R U P
C6 C 0.5514(3) 0.2547(4) 0.03486(8) 0.0100(6) Uani 1 1 d . . .
H6 H 0.6522 0.2252 0.0367 0.012 Uiso 1 1 calc R U .
C7 C 0.4831(4) 0.2765(4) 0.06719(9) 0.0130(7) Uani 1 1 d . . .
H7A H 0.3991 0.3374 0.0648 0.016 Uiso 1 1 calc R U .
H7B H 0.4507 0.1841 0.0751 0.016 Uiso 1 1 calc R U .
C8 C 0.5805(4) 0.3423(4) 0.09099(10) 0.0132(7) Uani 1 1 d . . .
C9 C 0.5137(4) 0.4216(4) 0.11729(9) 0.0114(7) Uani 1 1 d . . .
C10 C 0.5988(4) 0.5099(4) 0.13557(10) 0.0145(7) Uani 1 1 d . . .
H10 H 0.6973 0.5151 0.1317 0.017 Uiso 1 1 calc R U .
C11 C 0.5392(5) 0.5893(4) 0.15914(10) 0.0196(9) Uani 1 1 d . . .
H11 H 0.5966 0.6494 0.1714 0.024 Uiso 1 1 calc R U .
C12 C 0.3960(5) 0.5809(4) 0.16478(9) 0.0195(8) Uani 1 1 d . . .
H12 H 0.3554 0.6352 0.1810 0.023 Uiso 1 1 calc R U .
C13 C 0.3110(5) 0.4937(4) 0.14687(10) 0.0179(8) Uani 1 1 d . . .
H13 H 0.2127 0.4886 0.1508 0.021 Uiso 1 1 calc R U .
C14 C 0.3700(4) 0.4143(4) 0.12326(8) 0.0130(7) Uani 1 1 d . . .
H14 H 0.3120 0.3544 0.1111 0.016 Uiso 1 1 calc R U .
C15 C 0.4442(4) -0.0325(4) 0.03888(9) 0.0099(6) Uani 1 1 d . . .
C16 C 0.5552(4) -0.0576(4) 0.05956(9) 0.0157(7) Uani 1 1 d . . .
H16 H 0.6320 0.0065 0.0606 0.019 Uiso 1 1 calc R U .
C17 C 0.5534(4) -0.1763(4) 0.07857(10) 0.0194(8) Uani 1 1 d . . .
H17 H 0.6278 -0.1923 0.0929 0.023 Uiso 1 1 calc R U .
C18 C 0.4424(4) -0.2712(4) 0.07650(10) 0.0191(8) Uani 1 1 d . . .
H18 H 0.4407 -0.3520 0.0895 0.023 Uiso 1 1 calc R U .
C19 C 0.3338(4) -0.2482(4) 0.05545(9) 0.0154(7) Uani 1 1 d . . .
H19 H 0.2593 -0.3146 0.0538 0.019 Uiso 1 1 calc R U .
C20 C 0.3335(4) -0.1288(4) 0.03688(9) 0.0119(7) Uani 1 1 d . . .
H20 H 0.2581 -0.1127 0.0228 0.014 Uiso 1 1 calc R U .
C21 C 0.5388(4) 0.0580(4) -0.02029(8) 0.0094(6) Uani 1 1 d . . .
C22 C 0.6780(4) 0.0103(4) -0.01874(9) 0.0115(7) Uani 1 1 d . . .
H22 H 0.7296 0.0182 0.0001 0.014 Uiso 1 1 calc R U .
C23 C 0.7403(5) -0.0484(4) -0.04476(9) 0.0181(7) Uani 1 1 d . . .
H23 H 0.8351 -0.0802 -0.0438 0.022 Uiso 1 1 calc R U .
C24 C 0.6653(4) -0.0610(4) -0.07206(10) 0.0191(8) Uani 1 1 d . . .
H24 H 0.7083 -0.1034 -0.0897 0.023 Uiso 1 1 calc R U .
C25 C 0.5266(4) -0.0121(4) -0.07414(9) 0.0169(8) Uani 1 1 d . . .
H25 H 0.4758 -0.0198 -0.0931 0.020 Uiso 1 1 calc R U .
C26 C 0.4644(4) 0.0477(4) -0.04821(9) 0.0134(7) Uani 1 1 d . . .
H26 H 0.3705 0.0820 -0.0494 0.016 Uiso 1 1 calc R U .
N1 N 0.0174(3) 0.0174(3) 0.0000 0.0215(10) Uani 1 2 d S T P
O1 O 0.7075(3) 0.3294(3) 0.08912(8) 0.0241(7) Uani 1 1 d . . .
P1 P 0.44519(9) 0.12188(9) 0.01396(2) 0.00739(16) Uani 1 1 d . . .
Pt1 Pt 0.25418(2) 0.25418(2) 0.0000 0.00763(4) Uani 1 2 d S T P

loop_
_atom_site_aniso_label
_atom_site_aniso_U_11
_atom_site_aniso_U_22
_atom_site_aniso_U_33
_atom_site_aniso_U_23
_atom_site_aniso_U_13
_atom_site_aniso_U_12
C1 0.0142(13) 0.0142(13) 0.006(2) 0.0031(14) -0.0031(14) 0.0030(16)
C2 0.0091(12) 0.0091(12) 0.014(3) -0.0022(15) 0.0022(15) -0.0003(15)
C3 0.0114(15) 0.0106(15) 0.0031(16) -0.0014(12) 0.0011(12) 0.0008(12)
C4 0.0095(15) 0.0118(15) 0.0108(19) -0.0035(14) -0.0007(13) -0.0027(12)
C5 0.0113(13) 0.0113(13) 0.019(3) -0.0014(17) 0.0014(17) -0.0042(16)
C6 0.0097(12) 0.0099(14) 0.0104(16) 0.0010(15) -0.0015(11) 0.0002(14)
C7 0.0121(15) 0.0154(18) 0.0117(18) -0.0011(13) -0.0014(13) -0.0023(12)
C8 0.0165(17) 0.0103(16) 0.0127(19) 0.0001(14) -0.0052(14) -0.0008(13)
C9 0.0161(16) 0.0099(15) 0.0082(18) 0.0009(13) -0.0034(14) 0.0012(12)
C10 0.0155(17) 0.0150(17) 0.0129(19) 0.0019(14) -0.0037(15) -0.0025(13)
C11 0.029(2) 0.0167(18) 0.013(2) -0.0005(15) -0.0048(17) -0.0055(15)
C12 0.029(2) 0.021(2) 0.0086(19) -0.0021(15) 0.0021(16) -0.0030(16)
C13 0.0212(19) 0.0217(19) 0.011(2) -0.0011(16) 0.0025(16) -0.0055(15)
C14 0.0198(18) 0.0165(17) 0.0029(17) 0.0001(13) -0.0007(13) -0.0030(13)
C15 0.0105(15) 0.0094(15) 0.0098(17) 0.0017(12) 0.0001(13) 0.0021(11)
C16 0.0120(16) 0.0179(18) 0.017(2) 0.0067(15) -0.0059(14) -0.0042(14)
C17 0.0182(18) 0.0208(19) 0.019(2) 0.0103(16) -0.0060(17) 0.0007(15)
C18 0.0212(17) 0.0148(19) 0.021(2) 0.0108(16) -0.0021(16) 0.0009(15)
C19 0.0171(15) 0.0111(15) 0.0181(19) 0.0028(17) -0.0027(13) -0.0006(16)
C20 0.0124(16) 0.0124(16) 0.0107(18) -0.0004(14) -0.0012(13) 0.0002(12)
C21 0.0123(15) 0.0089(14) 0.0070(17) 0.0015(12) 0.0024(13) -0.0012(11)
C22 0.0115(15) 0.0120(16) 0.0111(18) 0.0004(14) 0.0016(14) 0.0004(12)
C23 0.0147(17) 0.0168(15) 0.023(2) 0.0024(14) 0.0066(18) 0.0034(16)
C24 0.022(2) 0.0181(18) 0.017(2) -0.0026(16) 0.0095(16) 0.0011(15)
C25 0.0220(19) 0.0211(19) 0.0077(18) -0.0031(15) 0.0013(15) -0.0031(14)
C26 0.0109(16) 0.0163(17) 0.0129(18) -0.0029(14) -0.0001(13) 0.0000(13)
N1 0.0198(13) 0.0198(13) 0.025(3) 0.0080(16) -0.0080(16) -0.0056(17)
O1 0.0132(13) 0.0352(18) 0.0239(17) -0.0103(14) -0.0046(12) 0.0055(12)
P1 0.0070(4) 0.0080(4) 0.0072(4) 0.0006(3) 0.0000(3) 0.0001(3)
Pt1 0.00667(5) 0.00667(5) 0.00955(8) 0.00012(5) -0.00012(5) -0.00028(8)

loop_
_atom_type_symbol
_atom_type_description
_atom_type_scat_dispersion_real
_atom_type_scat_dispersion_imag
_atom_type_scat_source
C C 0.0033 0.0016 'International Tables Vol C Tables 4.2.6.8 and 6.1.1.4'
H H 0.0000 0.0000 'International Tables Vol C Tables 4.2.6.8 and 6.1.1.4'
N N 0.0061 0.0033 'International Tables Vol C Tables 4.2.6.8 and 6.1.1.4'
O O 0.0106 0.0060 'International Tables Vol C Tables 4.2.6.8 and 6.1.1.4'
P P 0.1023 0.0942 'International Tables Vol C Tables 4.2.6.8 and 6.1.1.4'
Pt Pt -1.7033 8.3905 'International Tables Vol C Tables 4.2.6.8 and 6.1.1.4'

loop_
_geom_angle_atom_site_label_1
_geom_angle_atom_site_label_2
_geom_angle_atom_site_label_3
_geom_angle
_geom_angle_site_symmetry_1
_geom_angle_site_symmetry_3
N1 C1 Pt1 180.0(4) . .
C3 C2 C3 117.8(4) . 7
C3 C2 Pt1 121.1(2) . .
C3 C2 Pt1 121.1(2) 7 .
C4 C3 C2 120.8(4) . .
C4 C3 C6 121.9(3) . .
C2 C3 C6 117.1(3) . .
C5 C4 C3 120.1(4) . .
C5 C4 H4 119.9 . .
C3 C4 H4 119.9 . .
C4 C5 C4 120.2(4) 7 .
C4 C5 H5 119.9 7 .
C4 C5 H5 119.9 . .
C3 C6 C7 109.3(3) . .
C3 C6 P1 105.0(2) . .
C7 C6 P1 107.5(2) . .
C3 C6 H6 111.6 . .
C7 C6 H6 111.6 . .
P1 C6 H6 111.6 . .
C8 C7 C6 114.0(3) . .
C8 C7 H7A 108.7 . .
C6 C7 H7A 108.7 . .
C8 C7 H7B 108.8 . .
C6 C7 H7B 108.7 . .
H7A C7 H7B 107.6 . .
O1 C8 C9 121.4(4) . .
O1 C8 C7 121.3(4) . .
C9 C8 C7 117.3(3) . .
C14 C9 C10 119.4(4) . .
C14 C9 C8 122.0(3) . .
C10 C9 C8 118.6(3) . .
C11 C10 C9 120.0(4) . .
C11 C10 H10 120.0 . .
C9 C10 H10 120.0 . .
C12 C11 C10 119.9(4) . .
C12 C11 H11 120.0 . .
C10 C11 H11 120.0 . .
C11 C12 C13 120.5(4) . .
C11 C12 H12 119.8 . .
C13 C12 H12 119.8 . .
C14 C13 C12 119.8(4) . .
C14 C13 H13 120.1 . .
C12 C13 H13 120.1 . .
C13 C14 C9 120.4(4) . .
C13 C14 H14 119.8 . .
C9 C14 H14 119.8 . .
C20 C15 C16 119.7(3) . .
C20 C15 P1 119.8(3) . .
C16 C15 P1 120.6(3) . .
C17 C16 C15 120.1(4) . .
C17 C16 H16 120.0 . .
C15 C16 H16 120.0 . .
C18 C17 C16 119.8(4) . .
C18 C17 H17 120.1 . .
C16 C17 H17 120.1 . .
C17 C18 C19 120.2(4) . .
C17 C18 H18 119.9 . .
C19 C18 H18 119.9 . .
C20 C19 C18 120.4(4) . .
C20 C19 H19 119.8 . .
C18 C19 H19 119.8 . .
C19 C20 C15 119.9(4) . .
C19 C20 H20 120.1 . .
C15 C20 H20 120.1 . .
C26 C21 C22 119.8(3) . .
C26 C21 P1 118.1(3) . .
C22 C21 P1 121.9(3) . .
C23 C22 C21 119.7(4) . .
C23 C22 H22 120.1 . .
C21 C22 H22 120.1 . .
C24 C23 C22 120.3(4) . .
C24 C23 H23 119.9 . .
C22 C23 H23 119.9 . .
C23 C24 C25 120.8(4) . .
C23 C24 H24 119.6 . .
C25 C24 H24 119.6 . .
C26 C25 C24 119.1(4) . .
C26 C25 H25 120.5 . .
C24 C25 H25 120.5 . .
C25 C26 C21 120.4(4) . .
C25 C26 H26 119.8 . .
C21 C26 H26 119.8 . .
C15 P1 C21 102.20(16) . .
C15 P1 C6 105.44(17) . .
C21 P1 C6 110.76(15) . .
C15 P1 Pt1 126.46(12) . .
C21 P1 Pt1 110.89(12) . .
C6 P1 Pt1 100.70(12) . .
C1 Pt1 C2 180.00(14) . .
C1 Pt1 P1 99.93(11) . 7
C2 Pt1 P1 80.07(8) . 7
C1 Pt1 P1 99.93(11) . .
C2 Pt1 P1 80.07(8) . .
P1 Pt1 P1 160.15(4) 7 .

loop_
_geom_bond_atom_site_label_1
_geom_bond_atom_site_label_2
_geom_bond_distance
_geom_bond_site_symmetry_2
C1 N1 1.150(7) .
C1 Pt1 2.029(5) .
C2 C3 1.411(4) .
C2 C3 1.411(4) 7
C2 Pt1 2.062(5) .
C3 C4 1.399(5) .
C3 C6 1.511(5) .
C4 C5 1.386(4) .
C4 H4 0.9500 .
C5 C4 1.386(4) 7
C5 H5 0.9500 .
C6 C7 1.549(5) .
C6 P1 1.848(4) .
C6 H6 1.0000 .
C7 C8 1.515(5) .
C7 H7A 0.9900 .
C7 H7B 0.9900 .
C8 O1 1.215(5) .
C8 C9 1.500(5) .
C9 C14 1.389(5) .
C9 C10 1.405(5) .
C10 C11 1.385(6) .
C10 H10 0.9500 .
C11 C12 1.383(6) .
C11 H11 0.9500 .
C12 C13 1.389(6) .
C12 H12 0.9500 .
C13 C14 1.383(5) .
C13 H13 0.9500 .
C14 H14 0.9500 .
C15 C20 1.395(5) .
C15 C16 1.400(5) .
C15 P1 1.816(4) .
C16 C17 1.393(5) .
C16 H16 0.9500 .
C17 C18 1.389(6) .
C17 H17 0.9500 .
C18 C19 1.389(5) .
C18 H18 0.9500 .
C19 C20 1.386(5) .
C19 H19 0.9500 .
C20 H20 0.9500 .
C21 C26 1.397(5) .
C21 C22 1.399(5) .
C21 P1 1.825(4) .
C22 C23 1.383(5) .
C22 H22 0.9500 .
C23 C24 1.379(6) .
C23 H23 0.9500 .
C24 C25 1.399(6) .
C24 H24 0.9500 .
C25 C26 1.384(5) .
C25 H25 0.9500 .
C26 H26 0.9500 .
P1 Pt1 2.2859(9) .
Pt1 P1 2.2859(9) 7
